data_4022112
loop_
_publ_author_name
'Manab Chakravarty'
'K. C. Kumara Swamy'

_publ_section_title
;
 Palladium-Catalyzed Coupling of Allenylphosphonates, Phenylallenes,
 and Allenyl Esters: Remarkable Salt Effect and Routes to Novel
 Benzofurans and Isocoumarins
;
_journal_name_full 'Journal of Organic Chemistry'
_journal_page_first 9128
_journal_page_last 9138
_journal_paper_doi 10.1021/jo061525y
_journal_volume 71
_journal_year 2006
_chemical_formula_sum 'C34 H32 O2'
_chemical_formula_weight 472.60
_chemical_name_systematic
; 
 ? 
;
_space_group_IT_number 2
_symmetry_cell_setting triclinic
_symmetry_space_group_name_Hall '-P 1'
_symmetry_space_group_name_H-M 'P -1'
_atom_sites_solution_hydrogens geom
_atom_sites_solution_primary direct
_atom_sites_solution_secondary difmap
_audit_creation_method SHELXL-97
_cell_angle_alpha 67.054(17)
_cell_angle_beta 68.05(4)
_cell_angle_gamma 64.62(4)
_cell_formula_units_Z 2
_cell_length_a 10.915(12)
_cell_length_b 11.603(3)
_cell_length_c 12.983(2)
_cell_measurement_reflns_used 4675
_cell_measurement_temperature 293(2)
_cell_measurement_theta_max 25
_cell_measurement_theta_min 1
_cell_volume 1325.1(15)
_computing_structure_refinement 'SHELXL-97 (Sheldrick, 1997)'
_computing_structure_solution 'SHELXS-97 (Sheldrick, 1990)'
_diffrn_ambient_temperature 293(2)
_diffrn_measured_fraction_theta_full 0.997
_diffrn_measured_fraction_theta_max 0.997
_diffrn_measurement_device_type 'Enraf-Nonius Mach3'
_diffrn_measurement_method w-scan
_diffrn_radiation_monochromator graphite
_diffrn_radiation_source 'fine-focus sealed tube'
_diffrn_radiation_type MoK\a
_diffrn_radiation_wavelength 0.71073
_diffrn_reflns_av_R_equivalents 0.0000
_diffrn_reflns_av_sigmaI/netI 0.0562
_diffrn_reflns_limit_h_max 12
_diffrn_reflns_limit_h_min 0
_diffrn_reflns_limit_k_max 13
_diffrn_reflns_limit_k_min -11
_diffrn_reflns_limit_l_max 15
_diffrn_reflns_limit_l_min -13
_diffrn_reflns_number 4660
_diffrn_reflns_theta_full 25.02
_diffrn_reflns_theta_max 25.02
_diffrn_reflns_theta_min 1.76
_diffrn_standards_decay_% 0
_diffrn_standards_interval_time 5400
_diffrn_standards_number 3
_exptl_absorpt_coefficient_mu 0.072
_exptl_absorpt_correction_T_max 0.9858
_exptl_absorpt_correction_T_min 0.9705
_exptl_absorpt_correction_type none
_exptl_absorpt_process_details none
_exptl_crystal_colour colorless
_exptl_crystal_density_diffrn 1.184
_exptl_crystal_density_meas ?
_exptl_crystal_density_method 'not measured'
_exptl_crystal_description block
_exptl_crystal_F_000 504
_exptl_crystal_size_max 0.42
_exptl_crystal_size_mid 0.33
_exptl_crystal_size_min 0.20
_refine_diff_density_max 0.124
_refine_diff_density_min -0.175
_refine_diff_density_rms 0.037
_refine_ls_extinction_method none
_refine_ls_goodness_of_fit_ref 1.039
_refine_ls_hydrogen_treatment none
_refine_ls_matrix_type full
_refine_ls_number_parameters 329
_refine_ls_number_reflns 4660
_refine_ls_number_restraints 0
_refine_ls_restrained_S_all 1.039
_refine_ls_R_factor_all 0.1229
_refine_ls_R_factor_gt 0.0522
_refine_ls_shift/su_max 0.000
_refine_ls_shift/su_mean 0.000
_refine_ls_structure_factor_coef Fsqd
_refine_ls_weighting_details 'calc w=1/[\s^2^(Fo^2^)+(0.0408P)^2^+0.2716P] where P=(Fo^2^+2Fc^2^)/3'
_refine_ls_weighting_scheme calc
_refine_ls_wR_factor_gt 0.0983
_refine_ls_wR_factor_ref 0.1220
_reflns_number_gt 2520
_reflns_number_total 4660
_reflns_threshold_expression >2sigma(I)
_cod_data_source_file jo061525ysi20060722_122107_10.cif
_cod_depositor_comments
;
The following automatic conversions were performed:

'_exptl_crystal_density_meas' value 'none' was changed to '?' - the
value is perceived as not measured.

Automatic conversion script
Id: cif_fix_values 3008 2015-01-20 13:52:24Z robertas 
;
_cod_database_code 4022112

loop_
_symmetry_equiv_pos_as_xyz
'x, y, z'
'-x, -y, -z'

loop_
_atom_site_label
_atom_site_type_symbol
_atom_site_fract_x
_atom_site_fract_y
_atom_site_fract_z
_atom_site_U_iso_or_equiv
_atom_site_adp_type
_atom_site_occupancy
_atom_site_symmetry_multiplicity
_atom_site_calc_flag
_atom_site_refinement_flags
O1 O 0.8604(2) 0.1960(2) 0.58444(17) 0.0728(6) Uani 1 1 d .
O2 O 0.09307(17) 0.63887(18) 0.15304(16) 0.0588(5) Uani 1 1 d .
C1 C 0.7982(3) 0.2451(3) 0.4862(2) 0.0561(8) Uani 1 1 d .
C2 C 0.6701(3) 0.2018(2) 0.5349(2) 0.0456(6) Uani 1 1 d .
C3 C 0.6740(2) 0.1222(2) 0.6533(2) 0.0427(6) Uani 1 1 d .
C4 C 0.5958(3) 0.0465(3) 0.7390(2) 0.0519(7) Uani 1 1 d .
H4 H 0.5200 0.0417 0.7262 0.062 Uiso 1 1 calc R
C5 C 0.6303(3) -0.0218(3) 0.8433(2) 0.0644(8) Uani 1 1 d .
H5 H 0.5784 -0.0737 0.9005 0.077 Uiso 1 1 calc R
C6 C 0.7408(3) -0.0137(3) 0.8635(3) 0.0713(9) Uani 1 1 d .
H6 H 0.7618 -0.0592 0.9349 0.086 Uiso 1 1 calc R
C7 C 0.8207(3) 0.0601(3) 0.7803(3) 0.0676(9) Uani 1 1 d .
H7 H 0.8952 0.0662 0.7940 0.081 Uiso 1 1 calc R
C8 C 0.7867(3) 0.1248(3) 0.6758(2) 0.0534(7) Uani 1 1 d .
C9 C 0.9057(3) 0.1806(3) 0.3940(3) 0.0823(10) Uani 1 1 d .
H9A H 0.9884 0.2038 0.3714 0.123 Uiso 1 1 calc R
H9B H 0.8683 0.2109 0.3282 0.123 Uiso 1 1 calc R
H9C H 0.9288 0.0860 0.4235 0.123 Uiso 1 1 calc R
C10 C 0.7607(3) 0.3938(3) 0.4489(3) 0.0795(10) Uani 1 1 d .
H10A H 0.6942 0.4293 0.5115 0.119 Uiso 1 1 calc R
H10B H 0.7205 0.4303 0.3840 0.119 Uiso 1 1 calc R
H10C H 0.8435 0.4164 0.4275 0.119 Uiso 1 1 calc R
C11 C 0.5820(3) 0.2349(3) 0.4720(2) 0.0524(7) Uani 1 1 d .
H11 H 0.6085 0.2780 0.3943 0.063 Uiso 1 1 calc R
C12 C 0.4482(3) 0.2116(2) 0.5102(2) 0.0441(6) Uani 1 1 d .
C13 C 0.4145(3) 0.1616(3) 0.4476(2) 0.0556(7) Uani 1 1 d .
H13 H 0.4787 0.1408 0.3808 0.067 Uiso 1 1 calc R
C14 C 0.2881(3) 0.1422(3) 0.4820(3) 0.0660(9) Uani 1 1 d .
H14 H 0.2677 0.1071 0.4394 0.079 Uiso 1 1 calc R
C15 C 0.1927(3) 0.1743(3) 0.5785(3) 0.0689(9) Uani 1 1 d .
H15 H 0.1070 0.1609 0.6020 0.083 Uiso 1 1 calc R
C16 C 0.2222(3) 0.2261(3) 0.6409(3) 0.0681(9) Uani 1 1 d .
H16 H 0.1566 0.2484 0.7066 0.082 Uiso 1 1 calc R
C17 C 0.3486(3) 0.2450(3) 0.6066(2) 0.0554(7) Uani 1 1 d .
H17 H 0.3676 0.2812 0.6491 0.067 Uiso 1 1 calc R
C18 C 0.1978(2) 0.5290(3) 0.2129(2) 0.0466(7) Uani 1 1 d .
C19 C 0.3281(2) 0.5701(2) 0.1590(2) 0.0426(6) Uani 1 1 d .
C20 C 0.2964(2) 0.6879(2) 0.0633(2) 0.0415(6) Uani 1 1 d .
C21 C 0.3742(3) 0.7613(3) -0.0261(2) 0.0526(7) Uani 1 1 d .
H21 H 0.4686 0.7393 -0.0317 0.063 Uiso 1 1 calc R
C22 C 0.3111(3) 0.8672(3) -0.1068(3) 0.0650(8) Uani 1 1 d .
H22 H 0.3632 0.9170 -0.1670 0.078 Uiso 1 1 calc R
C23 C 0.1721(3) 0.9001(3) -0.0996(3) 0.0689(9) Uani 1 1 d .
H23 H 0.1312 0.9723 -0.1547 0.083 Uiso 1 1 calc R
C24 C 0.0928(3) 0.8284(3) -0.0125(3) 0.0619(8) Uani 1 1 d .
H24 H -0.0018 0.8511 -0.0069 0.074 Uiso 1 1 calc R
C25 C 0.1577(3) 0.7218(3) 0.0661(2) 0.0470(7) Uani 1 1 d .
C26 C 0.1397(3) 0.5216(3) 0.3396(2) 0.0627(8) Uani 1 1 d .
H26A H 0.1256 0.6038 0.3510 0.094 Uiso 1 1 calc R
H26B H 0.2045 0.4504 0.3820 0.094 Uiso 1 1 calc R
H26C H 0.0519 0.5060 0.3665 0.094 Uiso 1 1 calc R
C27 C 0.2174(3) 0.4053(3) 0.1875(2) 0.0634(8) Uani 1 1 d .
H27A H 0.1293 0.3904 0.2139 0.095 Uiso 1 1 calc R
H27B H 0.2834 0.3309 0.2265 0.095 Uiso 1 1 calc R
H27C H 0.2518 0.4159 0.1058 0.095 Uiso 1 1 calc R
C28 C 0.4415(3) 0.5018(3) 0.1993(2) 0.0504(7) Uani 1 1 d .
H28 H 0.4395 0.4230 0.2566 0.060 Uiso 1 1 calc R
C29 C 0.5705(3) 0.5340(3) 0.1653(2) 0.0436(6) Uani 1 1 d .
C30 C 0.6998(3) 0.4357(3) 0.1509(2) 0.0499(7) Uani 1 1 d .
H30 H 0.7051 0.3504 0.1598 0.060 Uiso 1 1 calc R
C31 C 0.8208(3) 0.4636(3) 0.1235(2) 0.0618(8) Uani 1 1 d .
H31 H 0.9073 0.3973 0.1128 0.074 Uiso 1 1 calc R
C32 C 0.8142(3) 0.5885(4) 0.1120(2) 0.0650(9) Uani 1 1 d .
H32 H 0.8959 0.6069 0.0941 0.078 Uiso 1 1 calc R
C33 C 0.6869(3) 0.6859(3) 0.1270(2) 0.0606(8) Uani 1 1 d .
H33 H 0.6821 0.7709 0.1190 0.073 Uiso 1 1 calc R
C34 C 0.5658(3) 0.6587(3) 0.1539(2) 0.0526(7) Uani 1 1 d .
H34 H 0.4797 0.7255 0.1646 0.063 Uiso 1 1 calc R

loop_
_atom_site_aniso_label
_atom_site_aniso_U_11
_atom_site_aniso_U_22
_atom_site_aniso_U_33
_atom_site_aniso_U_23
_atom_site_aniso_U_13
_atom_site_aniso_U_12
O1 0.0655(13) 0.0999(16) 0.0642(13) 0.0085(12) -0.0315(11) -0.0520(12)
O2 0.0380(10) 0.0696(14) 0.0618(12) -0.0052(11) -0.0158(9) -0.0203(10)
C1 0.0526(17) 0.068(2) 0.0519(18) 0.0008(15) -0.0206(15) -0.0325(15)
C2 0.0452(15) 0.0492(17) 0.0451(16) -0.0054(13) -0.0146(13) -0.0219(13)
C3 0.0419(15) 0.0436(16) 0.0466(16) -0.0104(13) -0.0138(12) -0.0171(12)
C4 0.0550(17) 0.0531(18) 0.0518(17) -0.0053(14) -0.0194(14) -0.0245(14)
C5 0.073(2) 0.067(2) 0.0518(19) 0.0035(15) -0.0203(16) -0.0350(17)
C6 0.078(2) 0.080(2) 0.0543(19) 0.0047(17) -0.0347(17) -0.0288(19)
C7 0.0646(19) 0.082(2) 0.064(2) -0.0054(18) -0.0368(17) -0.0268(18)
C8 0.0496(17) 0.0611(19) 0.0537(18) -0.0060(15) -0.0190(14) -0.0256(15)
C9 0.0555(19) 0.105(3) 0.072(2) -0.008(2) -0.0084(17) -0.0331(19)
C10 0.094(2) 0.079(2) 0.083(2) 0.0021(19) -0.034(2) -0.055(2)
C11 0.0507(16) 0.0634(19) 0.0440(16) -0.0021(14) -0.0166(13) -0.0269(14)
C12 0.0433(15) 0.0469(16) 0.0421(15) -0.0037(13) -0.0181(13) -0.0160(13)
C13 0.0541(18) 0.0605(19) 0.0569(18) -0.0168(15) -0.0216(14) -0.0157(15)
C14 0.068(2) 0.061(2) 0.090(2) -0.0146(18) -0.0405(19) -0.0270(17)
C15 0.0474(18) 0.075(2) 0.084(2) -0.0063(19) -0.0225(18) -0.0282(17)
C16 0.0445(18) 0.086(2) 0.062(2) -0.0142(18) -0.0126(15) -0.0174(16)
C17 0.0515(17) 0.064(2) 0.0560(18) -0.0198(15) -0.0206(15) -0.0151(15)
C18 0.0385(14) 0.0523(17) 0.0504(17) -0.0082(14) -0.0151(13) -0.0179(13)
C19 0.0345(14) 0.0505(17) 0.0451(15) -0.0122(13) -0.0108(12) -0.0163(12)
C20 0.0401(15) 0.0436(16) 0.0437(16) -0.0102(13) -0.0143(12) -0.0147(12)
C21 0.0514(17) 0.0612(19) 0.0508(17) -0.0092(15) -0.0152(14) -0.0271(15)
C22 0.076(2) 0.062(2) 0.059(2) -0.0009(16) -0.0228(17) -0.0341(17)
C23 0.076(2) 0.052(2) 0.071(2) 0.0017(17) -0.0392(18) -0.0135(17)
C24 0.0478(17) 0.0564(19) 0.073(2) -0.0096(17) -0.0272(16) -0.0065(15)
C25 0.0423(15) 0.0476(17) 0.0499(17) -0.0126(14) -0.0124(14) -0.0139(13)
C26 0.0540(17) 0.082(2) 0.0516(18) -0.0161(16) -0.0055(14) -0.0305(16)
C27 0.0632(19) 0.070(2) 0.068(2) -0.0126(16) -0.0189(16) -0.0355(16)
C28 0.0471(16) 0.0530(17) 0.0529(17) -0.0048(14) -0.0180(13) -0.0221(14)
C29 0.0402(15) 0.0543(18) 0.0391(15) -0.0086(13) -0.0146(12) -0.0180(14)
C30 0.0446(16) 0.0604(19) 0.0451(16) -0.0145(14) -0.0138(13) -0.0155(14)
C31 0.0395(16) 0.091(3) 0.0493(18) -0.0196(17) -0.0092(13) -0.0178(16)
C32 0.0527(19) 0.105(3) 0.0470(18) -0.0109(18) -0.0120(15) -0.044(2)
C33 0.065(2) 0.076(2) 0.0536(19) -0.0121(16) -0.0153(15) -0.0405(19)
C34 0.0479(16) 0.060(2) 0.0525(17) -0.0144(14) -0.0145(13) -0.0195(14)

loop_
_atom_type_symbol
_atom_type_description
_atom_type_scat_dispersion_real
_atom_type_scat_dispersion_imag
_atom_type_scat_source
C C 0.0033 0.0016 'International Tables Vol C Tables 4.2.6.8 and 6.1.1.4'
H H 0.0000 0.0000 'International Tables Vol C Tables 4.2.6.8 and 6.1.1.4'
O O 0.0106 0.0060 'International Tables Vol C Tables 4.2.6.8 and 6.1.1.4'

loop_
_geom_angle_atom_site_label_1
_geom_angle_atom_site_label_2
_geom_angle_atom_site_label_3
_geom_angle
C8 O1 C1 108.6(2)
C25 O2 C18 108.55(19)
O1 C1 C9 107.4(2)
O1 C1 C10 106.5(2)
C9 C1 C10 113.0(3)
O1 C1 C2 104.5(2)
C9 C1 C2 112.4(3)
C10 C1 C2 112.4(2)
C11 C2 C3 132.3(2)
C11 C2 C1 122.0(2)
C3 C2 C1 105.7(2)
C8 C3 C4 117.9(2)
C8 C3 C2 107.7(2)
C4 C3 C2 134.3(2)
C5 C4 C3 119.9(2)
C5 C4 H4 120.0
C3 C4 H4 120.0
C6 C5 C4 120.4(3)
C6 C5 H5 119.8
C4 C5 H5 119.8
C7 C6 C5 121.2(3)
C7 C6 H6 119.4
C5 C6 H6 119.4
C6 C7 C8 117.5(3)
C6 C7 H7 121.3
C8 C7 H7 121.3
O1 C8 C7 123.7(2)
O1 C8 C3 113.2(2)
C7 C8 C3 123.1(3)
C1 C9 H9A 109.5
C1 C9 H9B 109.5
H9A C9 H9B 109.5
C1 C9 H9C 109.5
H9A C9 H9C 109.5
H9B C9 H9C 109.5
C1 C10 H10A 109.5
C1 C10 H10B 109.5
H10A C10 H10B 109.5
C1 C10 H10C 109.5
H10A C10 H10C 109.5
H10B C10 H10C 109.5
C2 C11 C12 127.9(2)
C2 C11 H11 116.0
C12 C11 H11 116.0
C17 C12 C13 117.6(2)
C17 C12 C11 121.2(2)
C13 C12 C11 121.1(2)
C14 C13 C12 121.2(3)
C14 C13 H13 119.4
C12 C13 H13 119.4
C15 C14 C13 119.8(3)
C15 C14 H14 120.1
C13 C14 H14 120.1
C14 C15 C16 120.2(3)
C14 C15 H15 119.9
C16 C15 H15 119.9
C15 C16 C17 119.9(3)
C15 C16 H16 120.1
C17 C16 H16 120.1
C16 C17 C12 121.3(3)
C16 C17 H17 119.4
C12 C17 H17 119.4
O2 C18 C27 106.9(2)
O2 C18 C26 106.8(2)
C27 C18 C26 112.6(2)
O2 C18 C19 103.8(2)
C27 C18 C19 112.6(2)
C26 C18 C19 113.3(2)
C28 C19 C20 132.3(2)
C28 C19 C18 121.5(2)
C20 C19 C18 106.2(2)
C25 C20 C21 118.1(2)
C25 C20 C19 107.3(2)
C21 C20 C19 134.4(2)
C22 C21 C20 119.5(3)
C22 C21 H21 120.2
C20 C21 H21 120.2
C23 C22 C21 120.7(3)
C23 C22 H22 119.7
C21 C22 H22 119.7
C24 C23 C22 121.1(3)
C24 C23 H23 119.5
C22 C23 H23 119.5
C23 C24 C25 117.5(3)
C23 C24 H24 121.2
C25 C24 H24 121.2
O2 C25 C24 123.5(2)
O2 C25 C20 113.5(2)
C24 C25 C20 123.0(2)
C18 C26 H26A 109.5
C18 C26 H26B 109.5
H26A C26 H26B 109.5
C18 C26 H26C 109.5
H26A C26 H26C 109.5
H26B C26 H26C 109.5
C18 C27 H27A 109.5
C18 C27 H27B 109.5
H27A C27 H27B 109.5
C18 C27 H27C 109.5
H27A C27 H27C 109.5
H27B C27 H27C 109.5
C19 C28 C29 128.6(2)
C19 C28 H28 115.7
C29 C28 H28 115.7
C34 C29 C30 118.5(2)
C34 C29 C28 121.5(2)
C30 C29 C28 119.9(3)
C31 C30 C29 120.4(3)
C31 C30 H30 119.8
C29 C30 H30 119.8
C32 C31 C30 120.3(3)
C32 C31 H31 119.8
C30 C31 H31 119.8
C33 C32 C31 119.7(3)
C33 C32 H32 120.2
C31 C32 H32 120.2
C32 C33 C34 120.3(3)
C32 C33 H33 119.9
C34 C33 H33 119.9
C29 C34 C33 120.9(3)
C29 C34 H34 119.6
C33 C34 H34 119.6

loop_
_geom_bond_atom_site_label_1
_geom_bond_atom_site_label_2
_geom_bond_distance
O1 C8 1.353(3)
O1 C1 1.470(3)
O2 C25 1.356(3)
O2 C18 1.476(3)
C1 C9 1.505(4)
C1 C10 1.507(4)
C1 C2 1.517(4)
C2 C11 1.329(3)
C2 C3 1.458(3)
C3 C8 1.381(3)
C3 C4 1.381(3)
C4 C5 1.375(4)
C4 H4 0.9300
C5 C6 1.373(4)
C5 H5 0.9300
C6 C7 1.369(4)
C6 H6 0.9300
C7 C8 1.372(4)
C7 H7 0.9300
C9 H9A 0.9600
C9 H9B 0.9600
C9 H9C 0.9600
C10 H10A 0.9600
C10 H10B 0.9600
C10 H10C 0.9600
C11 C12 1.463(4)
C11 H11 0.9300
C12 C17 1.377(4)
C12 C13 1.381(3)
C13 C14 1.372(4)
C13 H13 0.9300
C14 C15 1.360(4)
C14 H14 0.9300
C15 C16 1.364(4)
C15 H15 0.9300
C16 C17 1.370(4)
C16 H16 0.9300
C17 H17 0.9300
C18 C27 1.506(4)
C18 C26 1.508(3)
C18 C19 1.522(3)
C19 C28 1.324(3)
C19 C20 1.457(3)
C20 C25 1.381(3)
C20 C21 1.381(3)
C21 C22 1.376(4)
C21 H21 0.9300
C22 C23 1.371(4)
C22 H22 0.9300
C23 C24 1.369(4)
C23 H23 0.9300
C24 C25 1.370(4)
C24 H24 0.9300
C26 H26A 0.9600
C26 H26B 0.9600
C26 H26C 0.9600
C27 H27A 0.9600
C27 H27B 0.9600
C27 H27C 0.9600
C28 C29 1.476(4)
C28 H28 0.9300
C29 C34 1.376(3)
C29 C30 1.384(4)
C30 C31 1.378(4)
C30 H30 0.9300
C31 C32 1.370(4)
C31 H31 0.9300
C32 C33 1.367(4)
C32 H32 0.9300
C33 C34 1.376(4)
C33 H33 0.9300
C34 H34 0.9300

loop_
_cod_related_entry_id
_cod_related_entry_database
_cod_related_entry_code
1 ChemSpider 10167558
